data_7020135
loop_
_publ_author_name
'Liu, Xiaohui'
'Nan, Hongmei'
'Sun, Wei'
'Zhang, Qikai'
'Zhan, Mingjian'
'Zou, Luyi'
'Xie, Zhiyuan'
'Li, Xiao'
'Lu, Canzhong'
'Cheng, Yanxiang'

_publ_section_title
;
 Synthesis and characterisation of neutral mononuclear cuprous complexes
 based on dipyrrin derivatives and phosphine mixed-ligands.
;
_journal_issue 34
_journal_name_full 'Dalton transactions (Cambridge, England : 2003)'
_journal_page_first 10199
_journal_page_last 10210
_journal_paper_doi 10.1039/c2dt30618b
_journal_volume 41
_journal_year 2012
_chemical_formula_sum 'C56 H44 Cl2 Cu F5 N2 O P2'
_chemical_formula_weight 1052.31
_chemical_name_systematic
;
?
;
_space_group_IT_number 2
_symmetry_cell_setting triclinic
_symmetry_space_group_name_Hall '-P 1'
_symmetry_space_group_name_H-M 'P -1'
_atom_sites_solution_hydrogens geom
_atom_sites_solution_primary direct
_atom_sites_solution_secondary difmap
_audit_creation_method SHELXL-97
_cell_angle_alpha 87.8530(10)
_cell_angle_beta 72.3730(10)
_cell_angle_gamma 61.4550(10)
_cell_formula_units_Z 2
_cell_length_a 12.7878(10)
_cell_length_b 13.0429(10)
_cell_length_c 17.5091(13)
_cell_measurement_reflns_used 2392
_cell_measurement_temperature 186(2)
_cell_measurement_theta_max 22.58
_cell_measurement_theta_min 2.45
_cell_volume 2424.8(3)
_computing_cell_refinement 'Bruker SMART'
_computing_data_collection 'Bruker SMART'
_computing_data_reduction 'Bruker SAINT'
_computing_molecular_graphics 'Bruker SHELXTL'
_computing_publication_material 'Bruker SHELXTL'
_computing_structure_refinement 'SHELXL-97 (Sheldrick, 1997)'
_computing_structure_solution 'SHELXS-97 (Sheldrick, 1990)'
_diffrn_ambient_temperature 186(2)
_diffrn_measured_fraction_theta_full 0.977
_diffrn_measured_fraction_theta_max 0.977
_diffrn_measurement_device_type 'CCD area detector'
_diffrn_measurement_method 'phi and omega scans'
_diffrn_radiation_monochromator graphite
_diffrn_radiation_source 'fine-focus sealed tube'
_diffrn_radiation_type MoK\a
_diffrn_radiation_wavelength 0.71073
_diffrn_reflns_av_R_equivalents 0.0305
_diffrn_reflns_av_sigmaI/netI 0.0730
_diffrn_reflns_limit_h_max 15
_diffrn_reflns_limit_h_min -14
_diffrn_reflns_limit_k_max 16
_diffrn_reflns_limit_k_min -8
_diffrn_reflns_limit_l_max 21
_diffrn_reflns_limit_l_min -21
_diffrn_reflns_number 13757
_diffrn_reflns_theta_full 26.03
_diffrn_reflns_theta_max 26.03
_diffrn_reflns_theta_min 1.79
_exptl_absorpt_coefficient_mu 0.689
_exptl_absorpt_correction_T_max 0.9605
_exptl_absorpt_correction_T_min 0.8225
_exptl_absorpt_correction_type multi-scan
_exptl_absorpt_process_details '(SADABS; Sheldrick, 1996)'
_exptl_crystal_colour red
_exptl_crystal_density_diffrn 1.441
_exptl_crystal_density_method 'not measured'
_exptl_crystal_description block
_exptl_crystal_F_000 1080
_exptl_crystal_size_max 0.29
_exptl_crystal_size_mid 0.16
_exptl_crystal_size_min 0.06
_refine_diff_density_max 0.541
_refine_diff_density_min -0.417
_refine_diff_density_rms 0.073
_refine_ls_extinction_method none
_refine_ls_goodness_of_fit_ref 0.992
_refine_ls_hydrogen_treatment constr
_refine_ls_matrix_type full
_refine_ls_number_parameters 622
_refine_ls_number_reflns 9369
_refine_ls_number_restraints 0
_refine_ls_restrained_S_all 0.992
_refine_ls_R_factor_all 0.0850
_refine_ls_R_factor_gt 0.0555
_refine_ls_shift/su_max 0.000
_refine_ls_shift/su_mean 0.000
_refine_ls_structure_factor_coef Fsqd
_refine_ls_weighting_details 'calc w=1/[\s^2^(Fo^2^)+(0.0613P)^2^+0.5078P] where P=(Fo^2^+2Fc^2^)/3'
_refine_ls_weighting_scheme calc
_refine_ls_wR_factor_gt 0.1186
_refine_ls_wR_factor_ref 0.1352
_reflns_number_gt 6663
_reflns_number_total 9369
_reflns_threshold_expression >2sigma(I)
_cod_data_source_file c2dt30618b.txt
_cod_data_source_block t064
_cod_depositor_comments
;
The following automatic conversions were performed:

'_symmetry_cell_setting' value 'Triclinic' changed to 'triclinic'
according to /home/saulius/struct/CIF-dictionaries/cif_core.dic
dictionary named 'cif_core.dic' version 2.4.2 from
2011-04-26.

'_exptl_absorpt_correction_type' value 'Multi-scan'
changed to 'multi-scan' according to
/home/saulius/struct/CIF-dictionaries/cif_core.dic dictionary named
'cif_core.dic' version 2.4.2 from 2011-04-26.

Automatic conversion script
Id: cif_fix_values 1891 2012-01-12 08:04:46Z andrius 
;
_cod_original_sg_symbol_H-M P-1
_cod_database_code 7020135

loop_
_symmetry_equiv_pos_as_xyz
'x, y, z'
'-x, -y, -z'

loop_
_atom_site_label
_atom_site_type_symbol
_atom_site_fract_x
_atom_site_fract_y
_atom_site_fract_z
_atom_site_U_iso_or_equiv
_atom_site_adp_type
_atom_site_occupancy
_atom_site_symmetry_multiplicity
_atom_site_calc_flag
_atom_site_refinement_flags
Cu Cu 0.44490(4) 0.19953(4) 0.25063(2) 0.02426(13) Uani 1 1 d .
P1 P 0.28410(8) 0.23472(8) 0.20735(5) 0.0248(2) Uani 1 1 d .
P2 P 0.47535(8) 0.36454(8) 0.24245(5) 0.0232(2) Uani 1 1 d .
F1 F 0.8421(2) -0.17840(18) 0.34267(14) 0.0430(6) Uani 1 1 d .
F2 F 1.0388(2) -0.23564(19) 0.39452(16) 0.0537(7) Uani 1 1 d .
F3 F 1.0971(2) -0.0686(2) 0.42227(14) 0.0462(6) Uani 1 1 d .
F4 F 0.9603(2) 0.1544(2) 0.39427(15) 0.0502(6) Uani 1 1 d .
F5 F 0.7661(2) 0.21229(18) 0.33943(14) 0.0427(6) Uani 1 1 d .
O O 0.2109(2) 0.4674(2) 0.28903(14) 0.0286(6) Uani 1 1 d .
N1 N 0.4525(3) 0.1516(2) 0.36071(16) 0.0237(6) Uani 1 1 d .
N2 N 0.6127(3) 0.0462(2) 0.19945(17) 0.0255(7) Uani 1 1 d .
C1 C 0.3629(3) 0.1897(3) 0.4327(2) 0.0287(8) Uani 1 1 d .
C2 C 0.4149(3) 0.1675(3) 0.4964(2) 0.0324(9) Uani 1 1 d .
H2A H 0.3690 0.1858 0.5525 0.039 Uiso 1 1 calc R
C3 C 0.5434(3) 0.1148(3) 0.4625(2) 0.0269(8) Uani 1 1 d .
C4 C 0.5679(3) 0.1037(3) 0.3762(2) 0.0233(7) Uani 1 1 d .
C5 C 0.6844(3) 0.0533(3) 0.3136(2) 0.0243(8) Uani 1 1 d .
C6 C 0.7090(3) 0.0272(3) 0.2303(2) 0.0249(8) Uani 1 1 d .
C7 C 0.8275(3) -0.0333(3) 0.1670(2) 0.0324(9) Uani 1 1 d .
C8 C 0.8008(3) -0.0551(3) 0.1015(2) 0.0348(9) Uani 1 1 d .
H8A H 0.8605 -0.0956 0.0502 0.042 Uiso 1 1 calc R
C9 C 0.6694(3) -0.0072(3) 0.1230(2) 0.0282(8) Uani 1 1 d .
C10 C 0.2260(3) 0.2514(4) 0.4411(2) 0.0392(10) Uani 1 1 d .
H10A H 0.2166 0.2546 0.3874 0.059 Uiso 1 1 calc R
H10B H 0.1855 0.3316 0.4684 0.059 Uiso 1 1 calc R
H10C H 0.1863 0.2085 0.4730 0.059 Uiso 1 1 calc R
C11 C 0.6295(4) 0.0777(3) 0.5125(2) 0.0371(9) Uani 1 1 d .
H11A H 0.5793 0.0992 0.5700 0.056 Uiso 1 1 calc R
H11B H 0.6800 0.1175 0.4990 0.056 Uiso 1 1 calc R
H11C H 0.6853 -0.0077 0.5012 0.056 Uiso 1 1 calc R
C12 C 0.6001(4) -0.0182(3) 0.0721(2) 0.0372(10) Uani 1 1 d .
H12A H 0.5096 0.0234 0.1018 0.056 Uiso 1 1 calc R
H12B H 0.6281 -0.1015 0.0587 0.056 Uiso 1 1 calc R
H12C H 0.6168 0.0163 0.0222 0.056 Uiso 1 1 calc R
C13 C 0.9580(3) -0.0654(4) 0.1663(3) 0.0505(12) Uani 1 1 d .
H13A H 1.0190 -0.1071 0.1132 0.076 Uiso 1 1 calc R
H13B H 0.9791 -0.1163 0.2081 0.076 Uiso 1 1 calc R
H13C H 0.9606 0.0064 0.1771 0.076 Uiso 1 1 calc R
C14 C 0.7974(3) 0.0189(3) 0.3393(2) 0.0251(8) Uani 1 1 d .
C15 C 0.8701(3) -0.0937(3) 0.3539(2) 0.0307(8) Uani 1 1 d .
C16 C 0.9706(3) -0.1249(3) 0.3809(2) 0.0344(9) Uani 1 1 d .
C17 C 1.0009(3) -0.0409(3) 0.3947(2) 0.0333(9) Uani 1 1 d .
C18 C 0.9311(4) 0.0726(3) 0.3804(2) 0.0334(9) Uani 1 1 d .
C19 C 0.8319(3) 0.1006(3) 0.3525(2) 0.0292(8) Uani 1 1 d .
C20 C 0.2688(3) 0.1023(3) 0.2007(2) 0.0299(8) Uani 1 1 d .
C21 C 0.2250(4) 0.0760(4) 0.1449(2) 0.0400(10) Uani 1 1 d .
H21A H 0.1963 0.1302 0.1085 0.048 Uiso 1 1 calc R
C22 C 0.2232(4) -0.0294(4) 0.1423(3) 0.0556(13) Uani 1 1 d .
H22A H 0.1945 -0.0473 0.1032 0.067 Uiso 1 1 calc R
C23 C 0.2618(4) -0.1075(4) 0.1950(3) 0.0570(14) Uani 1 1 d .
H23A H 0.2585 -0.1786 0.1934 0.068 Uiso 1 1 calc R
C24 C 0.3058(4) -0.0828(4) 0.2508(3) 0.0525(12) Uani 1 1 d .
H24A H 0.3331 -0.1371 0.2876 0.063 Uiso 1 1 calc R
C25 C 0.3102(4) 0.0213(3) 0.2533(2) 0.0380(10) Uani 1 1 d .
H25A H 0.3417 0.0373 0.2913 0.046 Uiso 1 1 calc R
C26 C 0.2873(3) 0.2851(3) 0.1082(2) 0.0271(8) Uani 1 1 d .
C27 C 0.1809(4) 0.3404(4) 0.0837(2) 0.0397(10) Uani 1 1 d .
H27A H 0.1023 0.3519 0.1191 0.048 Uiso 1 1 calc R
C28 C 0.1882(4) 0.3785(4) 0.0086(3) 0.0490(11) Uani 1 1 d .
H28A H 0.1148 0.4163 -0.0070 0.059 Uiso 1 1 calc R
C29 C 0.3012(4) 0.3620(4) -0.0437(2) 0.0465(11) Uani 1 1 d .
H29A H 0.3060 0.3881 -0.0954 0.056 Uiso 1 1 calc R
C30 C 0.4072(4) 0.3076(4) -0.0208(2) 0.0398(10) Uani 1 1 d .
H30A H 0.4857 0.2950 -0.0571 0.048 Uiso 1 1 calc R
C31 C 0.4001(3) 0.2713(3) 0.0544(2) 0.0304(8) Uani 1 1 d .
H31A H 0.4736 0.2361 0.0700 0.036 Uiso 1 1 calc R
C32 C 0.1251(3) 0.3449(3) 0.2703(2) 0.0254(8) Uani 1 1 d .
C33 C 0.0206(3) 0.3290(3) 0.2896(2) 0.0328(9) Uani 1 1 d .
H33A H 0.0287 0.2596 0.2668 0.039 Uiso 1 1 calc R
C34 C -0.0952(3) 0.4125(3) 0.3415(2) 0.0389(10) Uani 1 1 d .
H34A H -0.1658 0.4003 0.3537 0.047 Uiso 1 1 calc R
C35 C -0.1076(3) 0.5125(4) 0.3750(2) 0.0399(10) Uani 1 1 d .
H35A H -0.1868 0.5689 0.4112 0.048 Uiso 1 1 calc R
C36 C -0.0061(3) 0.5325(3) 0.3567(2) 0.0354(9) Uani 1 1 d .
H36A H -0.0150 0.6020 0.3800 0.043 Uiso 1 1 calc R
C37 C 0.1078(3) 0.4496(3) 0.3042(2) 0.0278(8) Uani 1 1 d .
C38 C 0.2496(3) 0.5092(3) 0.2181(2) 0.0265(8) Uani 1 1 d .
C39 C 0.1679(3) 0.5834(3) 0.1797(2) 0.0336(9) Uani 1 1 d .
H39A H 0.0808 0.6070 0.2006 0.040 Uiso 1 1 calc R
C40 C 0.2143(4) 0.6234(3) 0.1100(2) 0.0367(9) Uani 1 1 d .
H40A H 0.1593 0.6723 0.0818 0.044 Uiso 1 1 calc R
C41 C 0.3403(4) 0.5924(3) 0.0813(2) 0.0354(9) Uani 1 1 d .
H41A H 0.3710 0.6225 0.0348 0.043 Uiso 1 1 calc R
C42 C 0.4213(3) 0.5175(3) 0.1205(2) 0.0293(8) Uani 1 1 d .
H42A H 0.5078 0.4962 0.1003 0.035 Uiso 1 1 calc R
C43 C 0.3779(3) 0.4726(3) 0.1893(2) 0.0254(8) Uani 1 1 d .
C44 C 0.6338(3) 0.3411(3) 0.1872(2) 0.0266(8) Uani 1 1 d .
C45 C 0.7080(3) 0.2496(3) 0.1236(2) 0.0334(9) Uani 1 1 d .
H45A H 0.6755 0.2034 0.1100 0.040 Uiso 1 1 calc R
C46 C 0.8296(4) 0.2257(4) 0.0800(2) 0.0412(10) Uani 1 1 d .
H46A H 0.8788 0.1644 0.0359 0.049 Uiso 1 1 calc R
C47 C 0.8793(4) 0.2897(4) 0.0998(3) 0.0435(10) Uani 1 1 d .
H47A H 0.9626 0.2729 0.0699 0.052 Uiso 1 1 calc R
C48 C 0.8066(4) 0.3788(4) 0.1638(3) 0.0438(11) Uani 1 1 d .
H48A H 0.8407 0.4229 0.1784 0.053 Uiso 1 1 calc R
C49 C 0.6843(4) 0.4051(3) 0.2073(2) 0.0354(9) Uani 1 1 d .
H49A H 0.6352 0.4671 0.2509 0.043 Uiso 1 1 calc R
C50 C 0.4268(3) 0.4591(3) 0.3358(2) 0.0263(8) Uani 1 1 d .
C51 C 0.4367(3) 0.4083(3) 0.4060(2) 0.0311(9) Uani 1 1 d .
H51A H 0.4730 0.3253 0.4046 0.037 Uiso 1 1 calc R
C52 C 0.3938(4) 0.4782(4) 0.4787(2) 0.0392(10) Uani 1 1 d .
H52A H 0.4003 0.4433 0.5268 0.047 Uiso 1 1 calc R
C53 C 0.3418(4) 0.5988(4) 0.4801(3) 0.0436(11) Uani 1 1 d .
H53A H 0.3117 0.6470 0.5297 0.052 Uiso 1 1 calc R
C54 C 0.3335(4) 0.6492(4) 0.4110(3) 0.0452(11) Uani 1 1 d .
H54A H 0.2989 0.7321 0.4124 0.054 Uiso 1 1 calc R
C55 C 0.3754(4) 0.5798(3) 0.3387(2) 0.0387(10) Uani 1 1 d .
H55A H 0.3689 0.6154 0.2908 0.046 Uiso 1 1 calc R
C56 C 0.3028(5) 0.2382(4) -0.2318(4) 0.0748(17) Uani 1 1 d .
H56A H 0.3048 0.1778 -0.2658 0.090 Uiso 1 1 calc R
H56B H 0.3416 0.1990 -0.1905 0.090 Uiso 1 1 calc R
Cl1 Cl 0.39145(13) 0.29873(11) -0.29280(8) 0.0695(4) Uani 1 1 d .
Cl2 Cl 0.14655(13) 0.34507(13) -0.18399(9) 0.0731(4) Uani 1 1 d .

loop_
_atom_site_aniso_label
_atom_site_aniso_U_11
_atom_site_aniso_U_22
_atom_site_aniso_U_33
_atom_site_aniso_U_23
_atom_site_aniso_U_13
_atom_site_aniso_U_12
Cu 0.0236(2) 0.0230(2) 0.0235(2) 0.00157(18) -0.00690(18) -0.00978(19)
P1 0.0233(5) 0.0250(5) 0.0247(5) 0.0001(4) -0.0062(4) -0.0116(4)
P2 0.0243(5) 0.0207(5) 0.0248(5) 0.0018(4) -0.0067(4) -0.0117(4)
F1 0.0449(13) 0.0219(12) 0.0710(17) 0.0079(11) -0.0299(12) -0.0166(11)
F2 0.0487(15) 0.0302(13) 0.088(2) 0.0201(13) -0.0414(14) -0.0132(12)
F3 0.0374(13) 0.0512(15) 0.0576(15) 0.0094(12) -0.0264(12) -0.0213(12)
F4 0.0585(16) 0.0435(15) 0.0739(18) 0.0122(12) -0.0359(14) -0.0360(13)
F5 0.0541(14) 0.0235(12) 0.0610(16) 0.0133(11) -0.0322(13) -0.0195(11)
O 0.0243(13) 0.0287(14) 0.0326(14) 0.0066(11) -0.0068(11) -0.0144(11)
N1 0.0260(16) 0.0209(15) 0.0224(15) 0.0031(12) -0.0063(13) -0.0111(13)
N2 0.0256(16) 0.0228(16) 0.0252(16) -0.0003(13) -0.0064(13) -0.0104(13)
C1 0.031(2) 0.026(2) 0.0246(19) 0.0038(16) -0.0042(16) -0.0133(17)
C2 0.038(2) 0.034(2) 0.0186(18) 0.0049(16) -0.0055(16) -0.0149(19)
C3 0.035(2) 0.0199(18) 0.0252(19) 0.0045(15) -0.0110(16) -0.0123(17)
C4 0.0296(19) 0.0175(18) 0.0230(18) 0.0030(14) -0.0083(15) -0.0119(16)
C5 0.0270(19) 0.0160(17) 0.030(2) 0.0037(15) -0.0110(16) -0.0098(15)
C6 0.0231(18) 0.0166(18) 0.028(2) -0.0008(15) -0.0068(15) -0.0055(15)
C7 0.0241(19) 0.031(2) 0.030(2) -0.0033(17) -0.0032(16) -0.0069(17)
C8 0.033(2) 0.032(2) 0.027(2) -0.0074(17) -0.0025(17) -0.0100(18)
C9 0.029(2) 0.0241(19) 0.0229(19) -0.0033(15) -0.0042(16) -0.0087(16)
C10 0.029(2) 0.050(3) 0.027(2) 0.0048(18) -0.0014(17) -0.014(2)
C11 0.042(2) 0.040(2) 0.029(2) 0.0049(18) -0.0127(18) -0.019(2)
C12 0.039(2) 0.035(2) 0.030(2) -0.0076(17) -0.0110(18) -0.0117(19)
C13 0.026(2) 0.069(3) 0.038(2) -0.007(2) -0.0030(19) -0.012(2)
C14 0.0248(18) 0.0231(19) 0.0233(19) 0.0010(15) -0.0059(15) -0.0096(16)
C15 0.030(2) 0.025(2) 0.036(2) 0.0008(17) -0.0111(17) -0.0129(17)
C16 0.030(2) 0.026(2) 0.042(2) 0.0095(17) -0.0150(18) -0.0079(18)
C17 0.030(2) 0.039(2) 0.035(2) 0.0081(18) -0.0145(17) -0.0178(19)
C18 0.038(2) 0.031(2) 0.040(2) 0.0032(18) -0.0145(18) -0.0222(19)
C19 0.033(2) 0.025(2) 0.028(2) 0.0063(16) -0.0100(17) -0.0136(17)
C20 0.0221(18) 0.029(2) 0.032(2) -0.0053(17) -0.0002(16) -0.0122(17)
C21 0.034(2) 0.046(3) 0.042(2) -0.003(2) -0.0085(19) -0.023(2)
C22 0.054(3) 0.063(3) 0.056(3) -0.017(3) 0.000(2) -0.042(3)
C23 0.048(3) 0.043(3) 0.076(4) -0.011(3) 0.006(3) -0.033(2)
C24 0.049(3) 0.034(3) 0.070(3) 0.010(2) -0.010(2) -0.022(2)
C25 0.038(2) 0.031(2) 0.041(2) 0.0000(18) -0.0082(19) -0.0161(19)
C26 0.0286(19) 0.026(2) 0.0271(19) 0.0000(15) -0.0102(16) -0.0129(17)
C27 0.031(2) 0.046(3) 0.033(2) -0.0003(19) -0.0087(18) -0.013(2)
C28 0.049(3) 0.051(3) 0.041(3) 0.006(2) -0.023(2) -0.014(2)
C29 0.072(3) 0.048(3) 0.029(2) 0.013(2) -0.021(2) -0.034(3)
C30 0.052(3) 0.048(3) 0.030(2) 0.0055(19) -0.008(2) -0.035(2)
C31 0.033(2) 0.033(2) 0.030(2) 0.0023(17) -0.0114(17) -0.0189(18)
C32 0.0227(18) 0.026(2) 0.0229(19) 0.0040(15) -0.0058(15) -0.0094(16)
C33 0.034(2) 0.032(2) 0.033(2) 0.0027(17) -0.0078(17) -0.0186(18)
C34 0.027(2) 0.041(2) 0.046(3) 0.003(2) -0.0033(18) -0.0193(19)
C35 0.023(2) 0.036(2) 0.045(3) -0.0021(19) 0.0041(18) -0.0102(18)
C36 0.029(2) 0.026(2) 0.042(2) -0.0021(17) -0.0018(18) -0.0109(17)
C37 0.0252(19) 0.027(2) 0.030(2) 0.0071(16) -0.0066(16) -0.0126(16)
C38 0.031(2) 0.0213(19) 0.028(2) 0.0038(15) -0.0078(16) -0.0152(16)
C39 0.029(2) 0.027(2) 0.043(2) 0.0054(18) -0.0126(18) -0.0120(17)
C40 0.040(2) 0.034(2) 0.040(2) 0.0150(18) -0.0211(19) -0.0160(19)
C41 0.047(2) 0.033(2) 0.026(2) 0.0062(17) -0.0111(18) -0.020(2)
C42 0.033(2) 0.029(2) 0.028(2) 0.0036(16) -0.0085(17) -0.0169(17)
C43 0.0295(19) 0.0241(19) 0.0261(19) 0.0002(15) -0.0089(16) -0.0155(16)
C44 0.0248(19) 0.026(2) 0.030(2) 0.0045(16) -0.0068(16) -0.0144(16)
C45 0.033(2) 0.032(2) 0.033(2) -0.0005(17) -0.0050(17) -0.0172(18)
C46 0.032(2) 0.042(3) 0.038(2) -0.0024(19) 0.0025(18) -0.017(2)
C47 0.028(2) 0.046(3) 0.052(3) 0.008(2) -0.009(2) -0.018(2)
C48 0.036(2) 0.048(3) 0.061(3) 0.008(2) -0.019(2) -0.029(2)
C49 0.035(2) 0.031(2) 0.042(2) -0.0033(18) -0.0084(18) -0.0193(19)
C50 0.0260(19) 0.0241(19) 0.0266(19) -0.0028(15) -0.0048(15) -0.0124(16)
C51 0.031(2) 0.033(2) 0.032(2) 0.0000(17) -0.0090(17) -0.0176(18)
C52 0.046(2) 0.053(3) 0.028(2) 0.0038(19) -0.0098(19) -0.032(2)
C53 0.041(2) 0.040(3) 0.043(3) -0.015(2) -0.007(2) -0.018(2)
C54 0.044(3) 0.023(2) 0.055(3) -0.011(2) -0.017(2) -0.0048(19)
C55 0.048(2) 0.029(2) 0.038(2) 0.0042(18) -0.019(2) -0.016(2)
C56 0.104(5) 0.053(3) 0.104(5) 0.023(3) -0.059(4) -0.052(3)
Cl1 0.0738(9) 0.0537(8) 0.0745(9) 0.0021(7) -0.0172(7) -0.0297(7)
Cl2 0.0779(9) 0.0953(11) 0.0776(9) 0.0207(8) -0.0401(8) -0.0583(9)

loop_
_atom_type_symbol
_atom_type_description
_atom_type_scat_dispersion_real
_atom_type_scat_dispersion_imag
_atom_type_scat_source
C C 0.0033 0.0016 'International Tables Vol C Tables 4.2.6.8 and 6.1.1.4'
H H 0.0000 0.0000 'International Tables Vol C Tables 4.2.6.8 and 6.1.1.4'
N N 0.0061 0.0033 'International Tables Vol C Tables 4.2.6.8 and 6.1.1.4'
O O 0.0106 0.0060 'International Tables Vol C Tables 4.2.6.8 and 6.1.1.4'
F F 0.0171 0.0103 'International Tables Vol C Tables 4.2.6.8 and 6.1.1.4'
P P 0.1023 0.0942 'International Tables Vol C Tables 4.2.6.8 and 6.1.1.4'
Cu Cu 0.3201 1.2651 'International Tables Vol C Tables 4.2.6.8 and 6.1.1.4'
Cl Cl 0.1484 0.1585 'International Tables Vol C Tables 4.2.6.8 and 6.1.1.4'

loop_
_geom_angle_atom_site_label_1
_geom_angle_atom_site_label_2
_geom_angle_atom_site_label_3
_geom_angle
N1 Cu N2 88.63(11)
N1 Cu P1 123.25(8)
N2 Cu P1 117.03(8)
N1 Cu P2 104.82(8)
N2 Cu P2 111.28(8)
P1 Cu P2 109.89(4)
C26 P1 C32 101.08(15)
C26 P1 C20 104.17(16)
C32 P1 C20 102.61(15)
C26 P1 Cu 117.90(12)
C32 P1 Cu 117.53(11)
C20 P1 Cu 111.58(12)
C43 P2 C44 103.00(16)
C43 P2 C50 99.62(16)
C44 P2 C50 103.91(15)
C43 P2 Cu 110.78(11)
C44 P2 Cu 117.77(12)
C50 P2 Cu 119.19(12)
C38 O C37 119.7(3)
C1 N1 C4 106.1(3)
C1 N1 Cu 130.5(2)
C4 N1 Cu 119.6(2)
C9 N2 C6 106.5(3)
C9 N2 Cu 130.4(2)
C6 N2 Cu 114.6(2)
N1 C1 C2 111.4(3)
N1 C1 C10 122.0(3)
C2 C1 C10 126.6(3)
C3 C2 C1 107.9(3)
C2 C3 C4 105.4(3)
C2 C3 C11 122.5(3)
C4 C3 C11 132.1(3)
C5 C4 N1 122.0(3)
C5 C4 C3 128.8(3)
N1 C4 C3 109.2(3)
C4 C5 C6 128.4(3)
C4 C5 C14 115.5(3)
C6 C5 C14 116.0(3)
N2 C6 C5 121.6(3)
N2 C6 C7 108.8(3)
C5 C6 C7 129.1(3)
C8 C7 C6 105.8(3)
C8 C7 C13 124.1(3)
C6 C7 C13 130.0(3)
C7 C8 C9 108.3(3)
N2 C9 C8 110.5(3)
N2 C9 C12 123.0(3)
C8 C9 C12 126.4(3)
C15 C14 C19 116.0(3)
C15 C14 C5 122.6(3)
C19 C14 C5 121.3(3)
F1 C15 C16 117.4(3)
F1 C15 C14 119.5(3)
C16 C15 C14 123.1(3)
F2 C16 C17 119.5(3)
F2 C16 C15 121.1(3)
C17 C16 C15 119.4(3)
F3 C17 C16 120.5(3)
F3 C17 C18 120.0(3)
C16 C17 C18 119.4(3)
F4 C18 C17 119.4(3)
F4 C18 C19 120.9(3)
C17 C18 C19 119.7(3)
F5 C19 C18 117.9(3)
F5 C19 C14 119.7(3)
C18 C19 C14 122.4(3)
C21 C20 C25 118.6(4)
C21 C20 P1 124.7(3)
C25 C20 P1 116.6(3)
C20 C21 C22 120.1(4)
C23 C22 C21 120.9(4)
C22 C23 C24 119.7(4)
C23 C24 C25 120.0(5)
C24 C25 C20 120.6(4)
C31 C26 C27 117.5(3)
C31 C26 P1 119.2(3)
C27 C26 P1 123.3(3)
C28 C27 C26 120.9(4)
C29 C28 C27 120.4(4)
C28 C29 C30 119.7(4)
C31 C30 C29 120.2(4)
C30 C31 C26 121.3(4)
C33 C32 C37 117.2(3)
C33 C32 P1 124.1(3)
C37 C32 P1 118.7(3)
C34 C33 C32 121.3(3)
C35 C34 C33 119.8(3)
C34 C35 C36 120.8(3)
C37 C36 C35 118.7(4)
C36 C37 O 118.5(3)
C36 C37 C32 122.1(3)
O C37 C32 119.2(3)
C39 C38 O 123.0(3)
C39 C38 C43 122.1(3)
O C38 C43 114.9(3)
C38 C39 C40 119.2(4)
C41 C40 C39 120.2(4)
C42 C41 C40 119.9(4)
C41 C42 C43 121.0(3)
C38 C43 C42 117.5(3)
C38 C43 P2 116.6(3)
C42 C43 P2 125.9(3)
C49 C44 C45 118.9(3)
C49 C44 P2 123.9(3)
C45 C44 P2 117.1(3)
C46 C45 C44 120.1(4)
C47 C46 C45 120.8(4)
C46 C47 C48 119.0(4)
C47 C48 C49 121.0(4)
C44 C49 C48 120.1(4)
C55 C50 C51 119.2(3)
C55 C50 P2 121.8(3)
C51 C50 P2 119.0(3)
C50 C51 C52 120.4(4)
C53 C52 C51 119.4(4)
C54 C53 C52 120.5(4)
C53 C54 C55 120.1(4)
C50 C55 C54 120.4(4)
Cl2 C56 Cl1 112.0(3)

loop_
_geom_bond_atom_site_label_1
_geom_bond_atom_site_label_2
_geom_bond_distance
Cu N1 2.020(3)
Cu N2 2.068(3)
Cu P1 2.2424(10)
Cu P2 2.3555(10)
P1 C26 1.829(4)
P1 C32 1.840(3)
P1 C20 1.841(4)
P2 C43 1.826(4)
P2 C44 1.837(3)
P2 C50 1.840(3)
F1 C15 1.351(4)
F2 C16 1.341(4)
F3 C17 1.340(4)
F4 C18 1.339(4)
F5 C19 1.343(4)
O C38 1.384(4)
O C37 1.392(4)
N1 C1 1.333(4)
N1 C4 1.411(4)
N2 C9 1.342(4)
N2 C6 1.405(4)
C1 C2 1.418(5)
C1 C10 1.497(5)
C2 C3 1.373(5)
C3 C4 1.445(5)
C3 C11 1.501(5)
C4 C5 1.409(5)
C5 C6 1.414(5)
C5 C14 1.500(5)
C6 C7 1.433(5)
C7 C8 1.367(5)
C7 C13 1.510(5)
C8 C9 1.409(5)
C9 C12 1.487(5)
C14 C15 1.378(5)
C14 C19 1.383(5)
C15 C16 1.376(5)
C16 C17 1.376(5)
C17 C18 1.377(5)
C18 C19 1.378(5)
C20 C21 1.386(5)
C20 C25 1.391(5)
C21 C22 1.389(6)
C22 C23 1.364(7)
C23 C24 1.379(6)
C24 C25 1.388(5)
C26 C31 1.394(5)
C26 C27 1.396(5)
C27 C28 1.380(6)
C28 C29 1.374(6)
C29 C30 1.376(6)
C30 C31 1.374(5)
C32 C33 1.388(5)
C32 C37 1.400(5)
C33 C34 1.386(5)
C34 C35 1.370(5)
C35 C36 1.385(5)
C36 C37 1.377(5)
C38 C39 1.375(5)
C38 C43 1.395(5)
C39 C40 1.387(5)
C40 C41 1.384(5)
C41 C42 1.382(5)
C42 C43 1.398(5)
C44 C49 1.384(5)
C44 C45 1.394(5)
C45 C46 1.390(5)
C46 C47 1.374(5)
C47 C48 1.380(6)
C48 C49 1.389(5)
C50 C55 1.382(5)
C50 C51 1.385(5)
C51 C52 1.391(5)
C52 C53 1.383(6)
C53 C54 1.364(6)
C54 C55 1.386(5)
C56 Cl2 1.746(6)
C56 Cl1 1.763(5)

loop_
_geom_torsion_atom_site_label_1
_geom_torsion_atom_site_label_2
_geom_torsion_atom_site_label_3
_geom_torsion_atom_site_label_4
_geom_torsion
N1 Cu P1 C26 176.73(15)
N2 Cu P1 C26 -75.66(16)
P2 Cu P1 C26 52.50(13)
N1 Cu P1 C32 55.32(16)
N2 Cu P1 C32 162.92(15)
P2 Cu P1 C32 -68.92(13)
N1 Cu P1 C20 -62.78(15)
N2 Cu P1 C20 44.82(15)
P2 Cu P1 C20 172.98(12)
N1 Cu P2 C43 -142.82(14)
N2 Cu P2 C43 122.79(14)
P1 Cu P2 C43 -8.48(13)
N1 Cu P2 C44 99.04(15)
N2 Cu P2 C44 4.65(16)
P1 Cu P2 C44 -126.62(13)
N1 Cu P2 C50 -28.20(16)
N2 Cu P2 C50 -122.59(15)
P1 Cu P2 C50 106.14(13)
N2 Cu N1 C1 -162.6(3)
P1 Cu N1 C1 -40.8(3)
P2 Cu N1 C1 85.7(3)
N2 Cu N1 C4 42.7(2)
P1 Cu N1 C4 164.6(2)
P2 Cu N1 C4 -69.0(2)
N1 Cu N2 C9 165.7(3)
P1 Cu N2 C9 38.6(3)
P2 Cu N2 C9 -88.9(3)
N1 Cu N2 C6 -51.3(2)
P1 Cu N2 C6 -178.4(2)
P2 Cu N2 C6 54.1(2)
C4 N1 C1 C2 -0.6(4)
Cu N1 C1 C2 -157.8(3)
C4 N1 C1 C10 177.3(3)
Cu N1 C1 C10 20.1(5)
N1 C1 C2 C3 1.1(4)
C10 C1 C2 C3 -176.7(4)
C1 C2 C3 C4 -1.1(4)
C1 C2 C3 C11 -179.4(3)
C1 N1 C4 C5 179.3(3)
Cu N1 C4 C5 -20.5(4)
C1 N1 C4 C3 -0.1(4)
Cu N1 C4 C3 160.1(2)
C2 C3 C4 C5 -178.6(3)
C11 C3 C4 C5 -0.5(6)
C2 C3 C4 N1 0.7(4)
C11 C3 C4 N1 178.8(4)
N1 C4 C5 C6 -9.4(5)
C3 C4 C5 C6 169.9(3)
N1 C4 C5 C14 173.2(3)
C3 C4 C5 C14 -7.6(5)
C9 N2 C6 C5 -168.7(3)
Cu N2 C6 C5 39.9(4)
C9 N2 C6 C7 4.2(4)
Cu N2 C6 C7 -147.3(2)
C4 C5 C6 N2 -2.6(6)
C14 C5 C6 N2 174.8(3)
C4 C5 C6 C7 -173.9(4)
C14 C5 C6 C7 3.5(5)
N2 C6 C7 C8 -3.4(4)
C5 C6 C7 C8 168.7(4)
N2 C6 C7 C13 174.4(4)
C5 C6 C7 C13 -13.5(7)
C6 C7 C8 C9 1.3(4)
C13 C7 C8 C9 -176.6(4)
C6 N2 C9 C8 -3.4(4)
Cu N2 C9 C8 141.8(3)
C6 N2 C9 C12 173.3(3)
Cu N2 C9 C12 -41.5(5)
C7 C8 C9 N2 1.3(5)
C7 C8 C9 C12 -175.3(4)
C4 C5 C14 C15 95.6(4)
C6 C5 C14 C15 -82.2(4)
C4 C5 C14 C19 -82.2(4)
C6 C5 C14 C19 100.0(4)
C19 C14 C15 F1 179.8(3)
C5 C14 C15 F1 1.9(5)
C19 C14 C15 C16 0.8(5)
C5 C14 C15 C16 -177.1(3)
F1 C15 C16 F2 0.9(5)
C14 C15 C16 F2 179.8(3)
F1 C15 C16 C17 -178.7(3)
C14 C15 C16 C17 0.2(6)
F2 C16 C17 F3 -0.6(6)
C15 C16 C17 F3 179.0(3)
F2 C16 C17 C18 179.7(3)
C15 C16 C17 C18 -0.7(6)
F3 C17 C18 F4 0.0(6)
C16 C17 C18 F4 179.7(3)
F3 C17 C18 C19 -179.6(3)
C16 C17 C18 C19 0.0(6)
F4 C18 C19 F5 0.3(5)
C17 C18 C19 F5 179.9(3)
F4 C18 C19 C14 -178.5(3)
C17 C18 C19 C14 1.1(6)
C15 C14 C19 F5 179.7(3)
C5 C14 C19 F5 -2.4(5)
C15 C14 C19 C18 -1.5(5)
C5 C14 C19 C18 176.4(3)
C26 P1 C20 C21 -20.2(3)
C32 P1 C20 C21 84.9(3)
Cu P1 C20 C21 -148.4(3)
C26 P1 C20 C25 156.6(3)
C32 P1 C20 C25 -98.3(3)
Cu P1 C20 C25 28.4(3)
C25 C20 C21 C22 0.0(6)
P1 C20 C21 C22 176.7(3)
C20 C21 C22 C23 1.2(6)
C21 C22 C23 C24 -1.3(7)
C22 C23 C24 C25 0.2(7)
C23 C24 C25 C20 0.9(6)
C21 C20 C25 C24 -1.0(6)
P1 C20 C25 C24 -178.0(3)
C32 P1 C26 C31 146.0(3)
C20 P1 C26 C31 -107.8(3)
Cu P1 C26 C31 16.5(3)
C32 P1 C26 C27 -32.2(3)
C20 P1 C26 C27 74.0(3)
Cu P1 C26 C27 -161.7(3)
C31 C26 C27 C28 0.6(6)
P1 C26 C27 C28 178.9(3)
C26 C27 C28 C29 0.4(6)
C27 C28 C29 C30 -0.2(6)
C28 C29 C30 C31 -0.9(6)
C29 C30 C31 C26 2.0(6)
C27 C26 C31 C30 -1.8(5)
P1 C26 C31 C30 179.9(3)
C26 P1 C32 C33 95.6(3)
C20 P1 C32 C33 -11.9(4)
Cu P1 C32 C33 -134.7(3)
C26 P1 C32 C37 -87.4(3)
C20 P1 C32 C37 165.2(3)
Cu P1 C32 C37 42.4(3)
C37 C32 C33 C34 -1.2(5)
P1 C32 C33 C34 175.9(3)
C32 C33 C34 C35 -0.4(6)
C33 C34 C35 C36 1.1(6)
C34 C35 C36 C37 -0.1(6)
C35 C36 C37 O -177.0(3)
C35 C36 C37 C32 -1.5(6)
C38 O C37 C36 -101.6(4)
C38 O C37 C32 82.8(4)
C33 C32 C37 C36 2.1(5)
P1 C32 C37 C36 -175.1(3)
C33 C32 C37 O 177.6(3)
P1 C32 C37 O 0.3(4)
C37 O C38 C39 31.1(5)
C37 O C38 C43 -150.5(3)
O C38 C39 C40 178.3(3)
C43 C38 C39 C40 0.0(5)
C38 C39 C40 C41 -2.4(6)
C39 C40 C41 C42 2.6(6)
C40 C41 C42 C43 -0.4(5)
C39 C38 C43 C42 2.1(5)
O C38 C43 C42 -176.3(3)
C39 C38 C43 P2 -175.0(3)
O C38 C43 P2 6.5(4)
C41 C42 C43 C38 -1.9(5)
C41 C42 C43 P2 174.9(3)
C44 P2 C43 C38 -179.8(3)
C50 P2 C43 C38 -73.0(3)
Cu P2 C43 C38 53.4(3)
C44 P2 C43 C42 3.3(3)
C50 P2 C43 C42 110.1(3)
Cu P2 C43 C42 -123.5(3)
C43 P2 C44 C49 90.7(3)
C50 P2 C44 C49 -12.8(4)
Cu P2 C44 C49 -147.1(3)
C43 P2 C44 C45 -92.1(3)
C50 P2 C44 C45 164.3(3)
Cu P2 C44 C45 30.1(3)
C49 C44 C45 C46 -1.7(6)
P2 C44 C45 C46 -179.0(3)
C44 C45 C46 C47 1.5(6)
C45 C46 C47 C48 -0.2(6)
C46 C47 C48 C49 -0.8(7)
C45 C44 C49 C48 0.7(6)
P2 C44 C49 C48 177.8(3)
C47 C48 C49 C44 0.5(6)
C43 P2 C50 C55 -22.9(3)
C44 P2 C50 C55 83.2(3)
Cu P2 C50 C55 -143.3(3)
C43 P2 C50 C51 154.2(3)
C44 P2 C50 C51 -99.7(3)
Cu P2 C50 C51 33.7(3)
C55 C50 C51 C52 0.9(5)
P2 C50 C51 C52 -176.2(3)
C50 C51 C52 C53 -0.4(6)
C51 C52 C53 C54 -0.6(6)
C52 C53 C54 C55 1.0(6)
C51 C50 C55 C54 -0.5(6)
P2 C50 C55 C54 176.5(3)
C53 C54 C55 C50 -0.4(6)
